data_4081615
loop_
_publ_author_name
'Gao, Bo'
'Duan, Ranlong'
'Pang, Xuan'
'Li, Xiang'
'Qu, Zhi'
'Tang, Zhaohui'
'Zhuang, Xiuli'
'Chen, Xuesi'

_publ_section_title
;
 Stereoselective Ring-Opening Polymerization ofrac-Lactides Catalyzed by
 Aluminum Hemi-Salen Complexes
;
_journal_issue 19
_journal_name_full Organometallics
_journal_page_first 5435
_journal_paper_doi 10.1021/om400714q
_journal_volume 32
_journal_year 2013
_chemical_formula_sum 'C39 H33 Al Cl2 N2 O3'
_chemical_formula_weight 675.55
_chemical_name_systematic
; 
 ? 
;
_space_group_IT_number 15
_symmetry_cell_setting monoclinic
_symmetry_space_group_name_Hall '-C 2yc'
_symmetry_space_group_name_H-M 'C 1 2/c 1'
_atom_sites_solution_hydrogens geom
_atom_sites_solution_primary direct
_atom_sites_solution_secondary difmap
_audit_creation_method SHELXL-97
_cell_angle_alpha 90.00
_cell_angle_beta 126.0930(10)
_cell_angle_gamma 90.00
_cell_formula_units_Z 8
_cell_length_a 24.3691(16)
_cell_length_b 19.5225(13)
_cell_length_c 17.5837(11)
_cell_measurement_reflns_used 3757
_cell_measurement_temperature 193(2)
_cell_measurement_theta_max 23.09
_cell_measurement_theta_min 2.44
_cell_volume 6759.7(8)
_computing_cell_refinement 'Bruker SMART'
_computing_data_collection 'Bruker SMART'
_computing_data_reduction 'Bruker SAINT'
_computing_molecular_graphics 'Bruker SHELXTL'
_computing_publication_material 'Bruker SHELXTL'
_computing_structure_refinement 'SHELXL-97 (Sheldrick, 1997)'
_computing_structure_solution 'SHELXS-97 (Sheldrick, 1990)'
_diffrn_ambient_temperature 193(2)
_diffrn_measured_fraction_theta_full 0.998
_diffrn_measured_fraction_theta_max 0.998
_diffrn_measurement_device_type 'Bruker APEX CCD area detector'
_diffrn_measurement_method 'phi and omega scans'
_diffrn_radiation_monochromator graphite
_diffrn_radiation_source 'fine-focus sealed tube'
_diffrn_radiation_type MoK\a
_diffrn_radiation_wavelength 0.71073
_diffrn_reflns_av_R_equivalents 0.0364
_diffrn_reflns_av_sigmaI/netI 0.0392
_diffrn_reflns_limit_h_max 28
_diffrn_reflns_limit_h_min -28
_diffrn_reflns_limit_k_max 23
_diffrn_reflns_limit_k_min -23
_diffrn_reflns_limit_l_max 20
_diffrn_reflns_limit_l_min -16
_diffrn_reflns_number 19873
_diffrn_reflns_theta_full 25.05
_diffrn_reflns_theta_max 25.05
_diffrn_reflns_theta_min 1.47
_exptl_absorpt_coefficient_mu 0.259
_exptl_absorpt_correction_T_max 0.9745
_exptl_absorpt_correction_T_min 0.9333
_exptl_absorpt_correction_type multi-scan
_exptl_absorpt_process_details '(SADABS; Sheldrick, 1996)'
_exptl_crystal_density_diffrn 1.328
_exptl_crystal_density_method 'not measured'
_exptl_crystal_F_000 2816
_exptl_crystal_size_max 0.27
_exptl_crystal_size_mid 0.26
_exptl_crystal_size_min 0.10
_refine_diff_density_max 0.929
_refine_diff_density_min -0.430
_refine_diff_density_rms 0.062
_refine_ls_extinction_method none
_refine_ls_goodness_of_fit_ref 1.021
_refine_ls_hydrogen_treatment constr
_refine_ls_matrix_type full
_refine_ls_number_parameters 426
_refine_ls_number_reflns 5989
_refine_ls_number_restraints 1
_refine_ls_restrained_S_all 1.027
_refine_ls_R_factor_all 0.0846
_refine_ls_R_factor_gt 0.0588
_refine_ls_shift/su_max 0.005
_refine_ls_shift/su_mean 0.000
_refine_ls_structure_factor_coef Fsqd
_refine_ls_weighting_details 'calc w=1/[\s^2^(Fo^2^)+(0.0935P)^2^+8.4420P] where P=(Fo^2^+2Fc^2^)/3'
_refine_ls_weighting_scheme calc
_refine_ls_wR_factor_gt 0.1539
_refine_ls_wR_factor_ref 0.1742
_reflns_number_gt 4241
_reflns_number_total 5989
_reflns_threshold_expression >2sigma(I)
_cod_data_source_file om400714q_si_004.cif
_cod_data_source_block w253
_cod_depositor_comments
;
The following automatic conversions were performed:

'_symmetry_cell_setting' value 'Monoclinic' changed to 'monoclinic'
according to /home/saulius/struct/CIF-dictionaries/cif_core.dic
dictionary named 'cif_core.dic' version 2.4.2 from 2011-04-26.

Automatic conversion script
Id: cif_fix_values 1891 2012-01-12 08:04:46Z andrius 
;
_cod_original_sg_symbol_H-M C2/c
_cod_database_code 4081615

loop_
_symmetry_equiv_pos_as_xyz
'x, y, z'
'-x, y, -z+1/2'
'x+1/2, y+1/2, z'
'-x+1/2, y+1/2, -z+1/2'
'-x, -y, -z'
'x, -y, z-1/2'
'-x+1/2, -y+1/2, -z'
'x+1/2, -y+1/2, z-1/2'

loop_
_atom_site_label
_atom_site_type_symbol
_atom_site_fract_x
_atom_site_fract_y
_atom_site_fract_z
_atom_site_U_iso_or_equiv
_atom_site_adp_type
_atom_site_occupancy
_atom_site_symmetry_multiplicity
_atom_site_calc_flag
_atom_site_refinement_flags
Al1 Al 0.16593(5) 0.39277(5) 0.33514(6) 0.0375(3) Uani 1 1 d .
Cl1 Cl 0.01336(5) 0.32182(5) 0.39496(7) 0.0577(3) Uani 1 1 d .
Cl2 Cl 0.05809(5) 0.05701(5) 0.37260(7) 0.0597(3) Uani 1 1 d .
O1 O 0.11596(12) 0.48167(12) 0.33244(16) 0.0496(6) Uani 1 1 d .
O2 O 0.10670(11) 0.34726(12) 0.34448(15) 0.0441(6) Uani 1 1 d .
O3 O 0.1121(4) 0.1178(2) 0.1575(4) 0.175(3) Uani 1 1 d .
N1 N 0.14695(12) 0.43709(13) 0.22738(17) 0.0345(6) Uani 1 1 d .
N2 N 0.19544(12) 0.30551(13) 0.30820(17) 0.0338(6) Uani 1 1 d .
C1 C 0.12666(14) 0.40683(14) 0.1412(2) 0.0306(7) Uani 1 1 d .
C2 C 0.06153(15) 0.42316(15) 0.0583(2) 0.0323(7) Uani 1 1 d .
H2 H 0.0357 0.4587 0.0601 0.039 Uiso 1 1 calc R
C3 C 0.03549(15) 0.38897(15) -0.0237(2) 0.0338(7) Uani 1 1 d .
H3 H -0.0086 0.4002 -0.0777 0.041 Uiso 1 1 calc R
C4 C 0.07333(15) 0.33680(15) -0.0296(2) 0.0320(7) Uani 1 1 d .
C5 C 0.04662(17) 0.29844(16) -0.1123(2) 0.0397(8) Uani 1 1 d .
H5 H 0.0013 0.3066 -0.1654 0.048 Uiso 1 1 calc R
C6 C 0.08404(18) 0.25006(18) -0.1180(2) 0.0447(8) Uani 1 1 d .
H6 H 0.0647 0.2246 -0.1744 0.054 Uiso 1 1 calc R
C7 C 0.15117(17) 0.23766(17) -0.0407(2) 0.0428(8) Uani 1 1 d .
H7 H 0.1778 0.2049 -0.0456 0.051 Uiso 1 1 calc R
C8 C 0.17885(16) 0.27271(16) 0.0425(2) 0.0385(7) Uani 1 1 d .
H8 H 0.2241 0.2630 0.0948 0.046 Uiso 1 1 calc R
C9 C 0.14094(15) 0.32309(15) 0.0514(2) 0.0310(7) Uani 1 1 d .
C10 C 0.16703(14) 0.35962(14) 0.13705(19) 0.0296(6) Uani 1 1 d .
C11 C 0.23795(14) 0.34592(15) 0.2210(2) 0.0321(7) Uani 1 1 d .
C12 C 0.25058(15) 0.31406(15) 0.3001(2) 0.0341(7) Uani 1 1 d .
C13 C 0.31672(16) 0.29607(17) 0.3767(2) 0.0433(8) Uani 1 1 d .
H13 H 0.3238 0.2735 0.4297 0.052 Uiso 1 1 calc R
C14 C 0.37055(17) 0.31097(17) 0.3750(2) 0.0453(8) Uani 1 1 d .
H14 H 0.4149 0.2970 0.4259 0.054 Uiso 1 1 calc R
C15 C 0.36144(15) 0.34702(16) 0.2983(2) 0.0395(8) Uani 1 1 d .
C16 C 0.41690(17) 0.36756(19) 0.2977(3) 0.0528(10) Uani 1 1 d .
H16 H 0.4617 0.3547 0.3483 0.063 Uiso 1 1 calc R
C17 C 0.40719(18) 0.4053(2) 0.2259(3) 0.0552(10) Uani 1 1 d .
H17 H 0.4452 0.4192 0.2275 0.066 Uiso 1 1 calc R
C18 C 0.34105(18) 0.42405(18) 0.1489(3) 0.0490(9) Uani 1 1 d .
H18 H 0.3346 0.4507 0.0990 0.059 Uiso 1 1 calc R
C19 C 0.28649(16) 0.40373(16) 0.1465(2) 0.0399(8) Uani 1 1 d .
H19 H 0.2421 0.4159 0.0940 0.048 Uiso 1 1 calc R
C20 C 0.29442(15) 0.36491(15) 0.2205(2) 0.0344(7) Uani 1 1 d .
C21 C 0.14229(15) 0.50802(16) 0.2291(2) 0.0376(7) Uani 1 1 d .
C22 C 0.12912(17) 0.53405(17) 0.2914(2) 0.0445(8) Uani 1 1 d .
C23 C 0.12963(19) 0.60314(19) 0.3085(3) 0.0556(10) Uani 1 1 d .
H23 H 0.1215 0.6191 0.3520 0.067 Uiso 1 1 calc R
C24 C 0.14251(19) 0.64876(19) 0.2595(3) 0.0600(11) Uani 1 1 d .
H24 H 0.1439 0.6966 0.2705 0.072 Uiso 1 1 calc R
C25 C 0.15308(18) 0.62538(18) 0.1959(3) 0.0547(10) Uani 1 1 d .
H25 H 0.1607 0.6572 0.1621 0.066 Uiso 1 1 calc R
C26 C 0.15288(16) 0.55517(17) 0.1800(3) 0.0456(8) Uani 1 1 d .
H26 H 0.1600 0.5397 0.1352 0.055 Uiso 1 1 calc R
C27 C 0.0954(2) 0.4991(2) 0.3916(3) 0.0712(12) Uani 1 1 d .
H27A H 0.1315 0.5255 0.4459 0.107 Uiso 1 1 calc R
H27B H 0.0867 0.4572 0.4135 0.107 Uiso 1 1 calc R
H27C H 0.0538 0.5267 0.3557 0.107 Uiso 1 1 calc R
C28 C 0.17790(15) 0.24446(16) 0.3140(2) 0.0366(7) Uani 1 1 d .
H28 H 0.1986 0.2071 0.3054 0.044 Uiso 1 1 calc R
C29 C 0.12882(15) 0.22896(16) 0.3329(2) 0.0360(7) Uani 1 1 d .
C30 C 0.09684(15) 0.28174(17) 0.3485(2) 0.0375(7) Uani 1 1 d .
C31 C 0.05169(16) 0.26048(18) 0.3700(2) 0.0413(8) Uani 1 1 d .
C32 C 0.03964(16) 0.19275(18) 0.3755(2) 0.0435(8) Uani 1 1 d .
H32 H 0.0090 0.1803 0.3900 0.052 Uiso 1 1 calc R
C33 C 0.07211(16) 0.14253(18) 0.3601(2) 0.0425(8) Uani 1 1 d .
C34 C 0.11587(15) 0.15997(17) 0.3385(2) 0.0394(7) Uani 1 1 d .
H34 H 0.1375 0.1251 0.3273 0.047 Uiso 1 1 calc R
C35 C 0.2490(2) 0.4192(2) 0.4564(2) 0.0616(11) Uani 1 1 d .
H35A H 0.2420 0.4148 0.5057 0.092 Uiso 1 1 calc R
H35B H 0.2603 0.4668 0.4533 0.092 Uiso 1 1 calc R
H35C H 0.2863 0.3892 0.4711 0.092 Uiso 1 1 calc R
C36 C 0.1206(8) 0.0472(4) 0.1662(9) 0.272(8) Uani 1 1 d D
H36A H 0.1516 0.0349 0.2337 0.326 Uiso 1 1 calc R
H36B H 0.0763 0.0249 0.1395 0.326 Uiso 1 1 calc R
C37 C 0.1469(4) 0.0240(3) 0.1205(6) 0.133(2) Uani 1 1 d D
H37A H 0.1216 -0.0165 0.0812 0.160 Uiso 1 1 calc R
H37B H 0.1955 0.0120 0.1655 0.160 Uiso 1 1 calc R
C38 C 0.1376(6) 0.0825(3) 0.0630(7) 0.187(5) Uani 1 1 d .
H38A H 0.1819 0.0992 0.0803 0.224 Uiso 1 1 calc R
H38B H 0.1089 0.0700 -0.0045 0.224 Uiso 1 1 calc R
C39 C 0.1046(5) 0.1343(4) 0.0818(5) 0.177(4) Uani 1 1 d .
H39A H 0.1254 0.1796 0.0891 0.212 Uiso 1 1 calc R
H39B H 0.0558 0.1369 0.0290 0.212 Uiso 1 1 calc R

loop_
_atom_site_aniso_label
_atom_site_aniso_U_11
_atom_site_aniso_U_22
_atom_site_aniso_U_33
_atom_site_aniso_U_23
_atom_site_aniso_U_13
_atom_site_aniso_U_12
Al1 0.0398(6) 0.0399(5) 0.0296(5) 0.0007(4) 0.0186(4) 0.0094(4)
Cl1 0.0593(6) 0.0688(6) 0.0626(6) -0.0036(5) 0.0456(5) 0.0115(5)
Cl2 0.0584(6) 0.0547(6) 0.0718(7) 0.0070(5) 0.0415(5) -0.0021(4)
O1 0.0654(16) 0.0443(13) 0.0501(14) -0.0018(11) 0.0402(13) 0.0118(12)
O2 0.0491(14) 0.0457(14) 0.0437(13) 0.0031(10) 0.0308(12) 0.0128(11)
O3 0.368(9) 0.081(3) 0.226(6) 0.014(3) 0.258(7) 0.016(4)
N1 0.0347(14) 0.0344(14) 0.0324(14) -0.0009(11) 0.0185(12) 0.0064(11)
N2 0.0334(14) 0.0399(15) 0.0282(13) 0.0043(11) 0.0182(12) 0.0079(11)
C1 0.0306(16) 0.0316(16) 0.0302(16) 0.0025(12) 0.0181(14) -0.0005(12)
C2 0.0323(16) 0.0318(15) 0.0363(17) 0.0053(13) 0.0221(14) 0.0044(12)
C3 0.0250(15) 0.0409(17) 0.0302(16) 0.0079(13) 0.0133(13) 0.0005(13)
C4 0.0310(16) 0.0371(17) 0.0289(16) 0.0033(13) 0.0182(14) -0.0062(13)
C5 0.0403(18) 0.0442(18) 0.0282(16) -0.0014(14) 0.0165(15) -0.0089(15)
C6 0.053(2) 0.0440(19) 0.0356(18) -0.0083(15) 0.0255(17) -0.0122(16)
C7 0.055(2) 0.0381(18) 0.046(2) -0.0068(15) 0.0356(19) -0.0033(15)
C8 0.0369(18) 0.0398(18) 0.0393(18) -0.0034(14) 0.0228(15) -0.0015(14)
C9 0.0333(16) 0.0317(15) 0.0326(16) 0.0013(12) 0.0219(14) -0.0023(12)
C10 0.0274(15) 0.0300(15) 0.0286(15) 0.0017(12) 0.0149(13) -0.0006(12)
C11 0.0294(16) 0.0306(15) 0.0330(16) -0.0055(12) 0.0166(14) 0.0013(12)
C12 0.0308(16) 0.0350(16) 0.0335(17) -0.0013(13) 0.0172(14) 0.0062(13)
C13 0.0392(19) 0.0475(19) 0.0367(18) 0.0056(15) 0.0187(16) 0.0132(15)
C14 0.0338(18) 0.050(2) 0.0388(19) -0.0026(15) 0.0139(16) 0.0099(15)
C15 0.0309(17) 0.0394(18) 0.0423(19) -0.0070(14) 0.0184(15) 0.0029(13)
C16 0.0301(18) 0.057(2) 0.061(2) -0.0141(19) 0.0204(18) -0.0002(16)
C17 0.039(2) 0.063(2) 0.073(3) -0.009(2) 0.037(2) -0.0065(17)
C18 0.048(2) 0.048(2) 0.062(2) -0.0048(17) 0.039(2) -0.0053(16)
C19 0.0348(18) 0.0411(18) 0.0441(19) -0.0046(15) 0.0234(16) -0.0013(14)
C20 0.0325(16) 0.0313(16) 0.0368(17) -0.0074(13) 0.0191(14) 0.0009(13)
C21 0.0305(17) 0.0377(17) 0.0362(17) -0.0024(14) 0.0150(15) 0.0046(13)
C22 0.0403(19) 0.0380(18) 0.046(2) -0.0050(15) 0.0205(16) 0.0061(15)
C23 0.053(2) 0.046(2) 0.056(2) -0.0099(18) 0.025(2) 0.0071(17)
C24 0.052(2) 0.037(2) 0.075(3) -0.0100(19) 0.029(2) 0.0010(17)
C25 0.046(2) 0.0373(19) 0.073(3) 0.0015(18) 0.031(2) -0.0007(16)
C26 0.0374(19) 0.0406(19) 0.054(2) 0.0020(16) 0.0241(17) 0.0025(15)
C27 0.099(3) 0.071(3) 0.072(3) -0.007(2) 0.066(3) 0.014(2)
C28 0.0358(18) 0.0398(18) 0.0278(16) 0.0020(13) 0.0152(14) 0.0113(14)
C29 0.0322(17) 0.0461(18) 0.0266(16) 0.0052(13) 0.0157(14) 0.0101(14)
C30 0.0344(17) 0.048(2) 0.0257(16) 0.0037(14) 0.0152(14) 0.0093(14)
C31 0.0355(18) 0.059(2) 0.0286(17) 0.0035(15) 0.0185(15) 0.0114(15)
C32 0.0361(18) 0.063(2) 0.0305(17) 0.0039(16) 0.0189(15) 0.0025(16)
C33 0.0364(18) 0.049(2) 0.0349(18) 0.0032(15) 0.0171(15) 0.0007(15)
C34 0.0339(17) 0.0456(19) 0.0355(17) 0.0033(14) 0.0187(15) 0.0085(14)
C35 0.055(2) 0.073(3) 0.037(2) -0.0069(18) 0.0161(18) 0.009(2)
C36 0.60(2) 0.089(5) 0.422(18) 0.111(8) 0.46(2) 0.122(9)
C37 0.175(7) 0.089(4) 0.170(7) 0.029(4) 0.121(6) 0.040(4)
C38 0.402(15) 0.083(5) 0.251(10) 0.024(5) 0.290(12) 0.022(6)
C39 0.369(13) 0.103(5) 0.163(7) 0.056(5) 0.214(9) 0.092(7)

loop_
_atom_type_symbol
_atom_type_description
_atom_type_scat_dispersion_real
_atom_type_scat_dispersion_imag
_atom_type_scat_source
C C 0.0033 0.0016 'International Tables Vol C Tables 4.2.6.8 and 6.1.1.4'
H H 0.0000 0.0000 'International Tables Vol C Tables 4.2.6.8 and 6.1.1.4'
N N 0.0061 0.0033 'International Tables Vol C Tables 4.2.6.8 and 6.1.1.4'
O O 0.0106 0.0060 'International Tables Vol C Tables 4.2.6.8 and 6.1.1.4'
Al Al 0.0645 0.0514 'International Tables Vol C Tables 4.2.6.8 and 6.1.1.4'
Cl Cl 0.1484 0.1585 'International Tables Vol C Tables 4.2.6.8 and 6.1.1.4'

loop_
_geom_angle_atom_site_label_1
_geom_angle_atom_site_label_2
_geom_angle_atom_site_label_3
_geom_angle
O2 Al1 N1 126.26(12)
O2 Al1 C35 113.89(16)
N1 Al1 C35 117.43(16)
O2 Al1 N2 91.19(11)
N1 Al1 N2 93.57(11)
C35 Al1 N2 101.32(14)
O2 Al1 O1 85.65(10)
N1 Al1 O1 78.57(10)
C35 Al1 O1 91.18(14)
N2 Al1 O1 167.32(11)
C22 O1 C27 119.1(3)
C22 O1 Al1 108.07(18)
C27 O1 Al1 128.6(2)
C30 O2 Al1 132.5(2)
C39 O3 C36 106.6(6)
C21 N1 C1 117.2(2)
C21 N1 Al1 114.3(2)
C1 N1 Al1 127.6(2)
C28 N2 C12 119.1(3)
C28 N2 Al1 125.6(2)
C12 N2 Al1 114.12(19)
C10 C1 N1 121.6(3)
C10 C1 C2 119.6(3)
N1 C1 C2 118.6(3)
C3 C2 C1 121.3(3)
C3 C2 H2 119.3
C1 C2 H2 119.3
C2 C3 C4 120.8(3)
C2 C3 H3 119.6
C4 C3 H3 119.6
C5 C4 C3 122.2(3)
C5 C4 C9 119.3(3)
C3 C4 C9 118.5(3)
C6 C5 C4 121.6(3)
C6 C5 H5 119.2
C4 C5 H5 119.2
C5 C6 C7 120.0(3)
C5 C6 H6 120.0
C7 C6 H6 120.0
C8 C7 C6 120.4(3)
C8 C7 H7 119.8
C6 C7 H7 119.8
C7 C8 C9 121.2(3)
C7 C8 H8 119.4
C9 C8 H8 119.4
C8 C9 C4 117.5(3)
C8 C9 C10 123.1(3)
C4 C9 C10 119.4(3)
C1 C10 C9 119.9(3)
C1 C10 C11 120.8(3)
C9 C10 C11 119.3(2)
C12 C11 C20 118.6(3)
C12 C11 C10 121.2(3)
C20 C11 C10 120.3(3)
C11 C12 C13 121.8(3)
C11 C12 N2 118.9(3)
C13 C12 N2 119.0(3)
C14 C13 C12 120.1(3)
C14 C13 H13 120.0
C12 C13 H13 120.0
C13 C14 C15 120.9(3)
C13 C14 H14 119.5
C15 C14 H14 119.5
C16 C15 C14 122.2(3)
C16 C15 C20 118.8(3)
C14 C15 C20 119.0(3)
C17 C16 C15 121.1(3)
C17 C16 H16 119.4
C15 C16 H16 119.4
C16 C17 C18 120.5(3)
C16 C17 H17 119.7
C18 C17 H17 119.7
C19 C18 C17 119.7(4)
C19 C18 H18 120.1
C17 C18 H18 120.1
C18 C19 C20 121.6(3)
C18 C19 H19 119.2
C20 C19 H19 119.2
C19 C20 C15 118.2(3)
C19 C20 C11 122.2(3)
C15 C20 C11 119.5(3)
C26 C21 N1 126.8(3)
C26 C21 C22 117.2(3)
N1 C21 C22 115.9(3)
C23 C22 O1 125.4(3)
C23 C22 C21 123.1(4)
O1 C22 C21 111.5(3)
C22 C23 C24 117.7(4)
C22 C23 H23 121.1
C24 C23 H23 121.1
C25 C24 C23 120.7(3)
C25 C24 H24 119.6
C23 C24 H24 119.6
C24 C25 C26 120.8(4)
C24 C25 H25 119.6
C26 C25 H25 119.6
C21 C26 C25 120.3(4)
C21 C26 H26 119.8
C25 C26 H26 119.8
O1 C27 H27A 109.5
O1 C27 H27B 109.5
H27A C27 H27B 109.5
O1 C27 H27C 109.5
H27A C27 H27C 109.5
H27B C27 H27C 109.5
N2 C28 C29 124.6(3)
N2 C28 H28 117.7
C29 C28 H28 117.7
C34 C29 C30 121.0(3)
C34 C29 C28 117.9(3)
C30 C29 C28 121.1(3)
O2 C30 C29 124.1(3)
O2 C30 C31 119.7(3)
C29 C30 C31 116.2(3)
C32 C31 C30 122.2(3)
C32 C31 Cl1 118.7(3)
C30 C31 Cl1 119.0(3)
C31 C32 C33 119.9(3)
C31 C32 H32 120.0
C33 C32 H32 120.0
C34 C33 C32 120.5(3)
C34 C33 Cl2 121.1(3)
C32 C33 Cl2 118.4(3)
C33 C34 C29 120.2(3)
C33 C34 H34 119.9
C29 C34 H34 119.9
Al1 C35 H35A 109.5
Al1 C35 H35B 109.5
H35A C35 H35B 109.5
Al1 C35 H35C 109.5
H35A C35 H35C 109.5
H35B C35 H35C 109.5
C37 C36 O3 110.9(6)
C37 C36 H36A 109.5
O3 C36 H36A 109.5
C37 C36 H36B 109.5
O3 C36 H36B 109.5
H36A C36 H36B 108.0
C36 C37 C38 102.3(6)
C36 C37 H37A 111.3
C38 C37 H37A 111.3
C36 C37 H37B 111.3
C38 C37 H37B 111.3
H37A C37 H37B 109.2
C39 C38 C37 105.7(5)
C39 C38 H38A 110.6
C37 C38 H38A 110.6
C39 C38 H38B 110.6
C37 C38 H38B 110.6
H38A C38 H38B 108.7
O3 C39 C38 107.8(6)
O3 C39 H39A 110.2
C38 C39 H39A 110.2
O3 C39 H39B 110.2
C38 C39 H39B 110.2
H39A C39 H39B 108.5

loop_
_geom_bond_atom_site_label_1
_geom_bond_atom_site_label_2
_geom_bond_distance
Al1 O2 1.783(3)
Al1 N1 1.876(3)
Al1 C35 1.956(4)
Al1 N2 2.011(3)
Al1 O1 2.104(2)
Cl1 C31 1.727(3)
Cl2 C33 1.744(4)
O1 C22 1.393(4)
O1 C27 1.437(4)
O2 C30 1.311(4)
O3 C39 1.274(6)
O3 C36 1.388(8)
N1 C21 1.391(4)
N1 C1 1.416(4)
N2 C28 1.291(4)
N2 C12 1.442(4)
C1 C10 1.381(4)
C1 C2 1.422(4)
C2 C3 1.359(4)
C2 H2 0.9500
C3 C4 1.418(4)
C3 H3 0.9500
C4 C5 1.408(4)
C4 C9 1.432(4)
C5 C6 1.357(5)
C5 H5 0.9500
C6 C7 1.401(5)
C6 H6 0.9500
C7 C8 1.378(4)
C7 H7 0.9500
C8 C9 1.420(4)
C8 H8 0.9500
C9 C10 1.432(4)
C10 C11 1.494(4)
C11 C12 1.381(4)
C11 C20 1.431(4)
C12 C13 1.406(4)
C13 C14 1.361(5)
C13 H13 0.9500
C14 C15 1.417(5)
C14 H14 0.9500
C15 C16 1.417(5)
C15 C20 1.424(4)
C16 C17 1.356(5)
C16 H16 0.9500
C17 C18 1.412(5)
C17 H17 0.9500
C18 C19 1.364(4)
C18 H18 0.9500
C19 C20 1.417(4)
C19 H19 0.9500
C21 C26 1.387(5)
C21 C22 1.405(5)
C22 C23 1.380(5)
C23 C24 1.397(6)
C23 H23 0.9500
C24 C25 1.365(6)
C24 H24 0.9500
C25 C26 1.399(5)
C25 H25 0.9500
C26 H26 0.9500
C27 H27A 0.9800
C27 H27B 0.9800
C27 H27C 0.9800
C28 C29 1.449(4)
C28 H28 0.9500
C29 C34 1.400(5)
C29 C30 1.413(4)
C30 C31 1.420(4)
C31 C32 1.370(5)
C32 C33 1.384(5)
C32 H32 0.9500
C33 C34 1.369(5)
C34 H34 0.9500
C35 H35A 0.9800
C35 H35B 0.9800
C35 H35C 0.9800
C36 C37 1.366(7)
C36 H36A 0.9900
C36 H36B 0.9900
C37 C38 1.452(8)
C37 H37A 0.9900
C37 H37B 0.9900
C38 C39 1.445(9)
C38 H38A 0.9900
C38 H38B 0.9900
C39 H39A 0.9900
C39 H39B 0.9900
